data_8103041
loop_
_publ_author_name
'Tapas Debnath'
'Claus H. R\"uscher'

_publ_section_title
;
 Crystal structure of bismuth gallium aluminium oxide,
 Bi2(GaxAl1--x)4O9, x = 0.4, 0.6, 0.8
;
_journal_issue 1
_journal_name_full 'Zeitschrift f\"ur Kristallographie - New Crystal Structures'
_journal_page_first 1
_journal_volume 225
_journal_year 2010
_chemical_compound_source synthetic
_chemical_formula_analytical Bi2Ga3.148Al0.852O9
_chemical_formula_moiety Bi2Ga3.2Al0.8O9
_chemical_formula_structural Bi2(Ga0.8Al0.2)4O9
_chemical_formula_sum 'Al0.8 Bi2 Ga3.2 O9'
_chemical_formula_weight 806.650
_chemical_melting_point ?
_chemical_name_structure_type 'bismuth gallium aluminium oxide'
_chemical_name_systematic
;
Bismuth gallium aluminium oxide (2/3.2/0.8/9) (mullite type) 
;
_space_group_IT_number 55
_symmetry_cell_setting orthorhombic
_symmetry_Int_Tables_number 55
_symmetry_space_group_name_Hall '-P 2 2ab'
_symmetry_space_group_name_H-M 'P b a m'
_atom_type_scat_source 'TOPAS 4.2 (Bruker AXS GmbH, Karlsruhe)'
_audit_creation_method 'manual editing'
_cell_angle_alpha 90.000
_cell_angle_beta 90.000
_cell_angle_gamma 90.000
_cell_formula_units_Z 2
_cell_length_a 7.88345(6)
_cell_length_b 8.24579(6)
_cell_length_c 5.84335(4)
_cell_measurement_reflns_used 191
_cell_measurement_temperature 293(2)
_cell_volume 379.849(5)
_computing_cell_refinement 'TOPAS 4.2'
_computing_data_collection 'Stoe WinXPow software'
_computing_molecular_graphics 'Diamond 3.2'
_computing_structure_refinement 'TOPAS 4.2'
_diffrn_detector 'Stoe linear PSD'
_diffrn_measurement_device 'Stoe STADI P'
_diffrn_measurement_method 'transmission, Debye-Scherrer mode'
_diffrn_radiation_monochromator Ge(111)
_diffrn_radiation_probe x-ray
_diffrn_radiation_source 'fine-focus sealed tube'
_diffrn_radiation_type 'Co K\a'
_diffrn_radiation_wavelength 1.78896
_exptl_absorpt_coefficient_mu 26.0
_exptl_crystal_colour white
_exptl_crystal_density_diffrn 7.033(9)
_pd_calc_method 'Rietveld Refinement'
_pd_meas_2theta_range_inc 0.02
_pd_meas_2theta_range_max 114.98
_pd_meas_2theta_range_min 10.00
_pd_meas_number_of_points 5250
_pd_proc_2theta_range_inc 0.02
_pd_proc_2theta_range_max 114.98
_pd_proc_2theta_range_min 10.00
_pd_proc_ls_prof_R_factor 0.054
_pd_proc_ls_prof_wR_expected 0.020
_pd_proc_ls_prof_wR_factor 0.075
_pd_proc_number_of_points 5250
_refine_ls_goodness_of_fit_all 3.8
_refine_ls_number_parameters 29
_reflns_d_resolution_high 5.84367
_reflns_d_resolution_low 1.05906
_reflns_limit_h_max 7
_reflns_limit_h_min 0
_reflns_limit_k_max 7
_reflns_limit_k_min 0
_reflns_limit_l_max 5
_reflns_limit_l_min 0
_reflns_number_observed 191
_cod_data_source_file 710029.cff
_cod_data_source_block Bi2Ga3.2Al0.8O9
_cod_depositor_comments
;
The following automatic conversions were performed:

'_chemical_melting_point' value 'not measured' was changed to '?' -
the value is undefined or not given.

Automatic conversion script
Id: cif_fix_values 1569 2011-02-09 13:29:24Z adriana 
;
_cod_original_cell_volume 379.85(1)
_cod_original_sg_symbol_H-M Pbam
_cod_original_formula_sum Bi2Ga3.2Al0.8O9
_cod_database_code 8103041
_cell_measurement_2theta_min 10.00
_cell_measurement_2theta_max 114.98
_pd_proc_ls_prof_r_factor_on_i 0.028

loop_
_symmetry_equiv_pos_as_xyz
'-x, -y, -z'
'-x, -y, z'
'-x+1/2, y+1/2, -z'
'-x+1/2, y+1/2, z'
'x, y, -z'
'x, y, z'
'x+1/2, -y+1/2, -z'
'x+1/2, -y+1/2, z'

loop_
_atom_site_label
_atom_site_type_symbol
_atom_site_fract_x
_atom_site_fract_y
_atom_site_fract_z
_atom_site_occupancy
_atom_site_symmetry_multiplicity
_atom_site_Wyckoff_symbol
_atom_site_calc_flag
_atom_site_thermal_displace_type
_atom_site_B_iso_or_equiv
Bi Bi 0.3270(1) 0.1699(1) 0.0 1.0 4 g d Biso 1.50(3)
Ga1 Ga 0.5 0.5 0.2598(4) 0.764(9) 4 e d Biso 1.85(9)
Al1 Al 0.5 0.5 0.2598 0.236 4 e d Biso 1.85
Ga2 Ga 0.1482(3) 0.3373(4) 0.5 0.810(8) 4 h d Biso 1.10(7)
Al2 Al 0.1482 0.3373 0.5 0.190 4 h d Biso 1.10
O1 O 0.353(2) 0.420(1) 0.0 1.0 4 g d Biso 1.7(3)
O2 O 0.366(1) 0.405(1) 0.5 1.0 4 h d Biso 1.9(3)
O3 O 0.132(1) 0.208(1) 0.248(1) 1.0 8 i d Biso 2.3(2)
O4 O 0.0 0.5 0.5 1.0 2 d d Biso 2.9(5)
